data_2226014
loop_
_publ_author_name
'Akashi, Haruo'
'Shiraga, Yuji'
'Shibahara, Takashi'

_publ_section_title
;
 Redetermination of
 di-\m-sulfido-bis{[(2<i>R</i>)-2-acetoxy-2-aminoethane-1-thiolato-\k^2^<i>N</i>,<i>S</i>]oxidomolybdenum(V)}
;
_journal_coeditor_code WM2325
_journal_issue 5
_journal_name_full 'Acta Crystallographica Section E'
_journal_page_first m573
_journal_paper_doi 10.1107/S1600536810014625
_journal_volume 66
_journal_year 2010
_chemical_formula_iupac '[Mo2 (C4 H8 N O2 S)2 O2 S2]'
_chemical_formula_moiety 'C8 H16 Mo2 N2 O6 S4'
_chemical_formula_sum 'C8 H16 Mo2 N2 O6 S4'
_chemical_formula_weight 556.34
_chemical_name_systematic
;
di-\m-sulfido-bis{[(2<i>R</i>)-2-acetoxy-2-aminoethane-1-thiolato-
\k^2^<i>N</i>,<i>S</i>]oxidomolybdenum(V)}
;
_space_group_IT_number 4
_symmetry_cell_setting monoclinic
_symmetry_space_group_name_Hall 'P 2yb'
_symmetry_space_group_name_H-M 'P 1 21 1'
_cell_angle_alpha 90.0000
_cell_angle_beta 91.6763(15)
_cell_angle_gamma 90.0000
_cell_formula_units_Z 2
_cell_length_a 9.195(5)
_cell_length_b 5.622(3)
_cell_length_c 17.437(9)
_cell_measurement_reflns_used 3110
_cell_measurement_temperature 93.3
_cell_measurement_theta_max 30.0
_cell_measurement_theta_min 5.5
_cell_volume 901.0(8)
_computing_cell_refinement 'CrystalClear (Rigaku, 1999)'
_computing_data_collection 'CrystalClear (Rigaku, 1999)'
_computing_data_reduction 'CrystalStructure (Rigaku Americas and Rigaku, 2007)'
_computing_molecular_graphics 'ORTEPIII (Burnett <i>et al.</i>, 1996)'
_computing_publication_material 'CrystalStructure (Rigaku Americas and Rigaku, 2007)'
_computing_structure_refinement 'SHELXL97 (Sheldrick <i>et al.</i>, 2008)'
_computing_structure_solution 'SIR2004 (Burla <i>et al.</i>, 2005)'
_diffrn_ambient_temperature 93.3
_diffrn_detector_area_resol_mean 7.31
_diffrn_measured_fraction_theta_full 0.982
_diffrn_measured_fraction_theta_max 0.982
_diffrn_measurement_device_type 'Rigaku Mercury'
_diffrn_measurement_method \w
_diffrn_radiation_type 'Mo K\a'
_diffrn_radiation_wavelength 0.71070
_diffrn_reflns_av_R_equivalents 0.024
_diffrn_reflns_limit_h_max 12
_diffrn_reflns_limit_h_min -12
_diffrn_reflns_limit_k_max 7
_diffrn_reflns_limit_k_min -7
_diffrn_reflns_limit_l_max 24
_diffrn_reflns_limit_l_min -24
_diffrn_reflns_number 10030
_diffrn_reflns_theta_full 30.03
_diffrn_reflns_theta_max 30.03
_exptl_absorpt_coefficient_mu 1.876
_exptl_absorpt_correction_T_max 0.759
_exptl_absorpt_correction_T_min 0.680
_exptl_absorpt_correction_type multi-scan
_exptl_absorpt_process_details '(REQAB; Jacobson, 1998)'
_exptl_crystal_colour orange
_exptl_crystal_density_diffrn 2.051
_exptl_crystal_description platelet
_exptl_crystal_F_000 548.00
_exptl_crystal_size_max 0.32
_exptl_crystal_size_mid 0.23
_exptl_crystal_size_min 0.15
_refine_diff_density_max 1.23
_refine_diff_density_min -0.63
_refine_ls_abs_structure_details 'Flack (1983), 2185 Friedel pairs'
_refine_ls_abs_structure_Flack -0.08(3)
_refine_ls_extinction_method none
_refine_ls_goodness_of_fit_ref 1.123
_refine_ls_hydrogen_treatment constr
_refine_ls_number_parameters 200
_refine_ls_number_reflns 5007
_refine_ls_R_factor_gt 0.0236
_refine_ls_shift/su_max 0.007
_refine_ls_structure_factor_coef Fsqd
_refine_ls_weighting_details 'w = 1/[\s^2^(Fo^2^)+(0.0278P)^2^+0.6607P] where P=(Fo^2^+2Fc^2^)/3'
_refine_ls_weighting_scheme calc
_refine_ls_wR_factor_ref 0.0674
_reflns_number_gt 4966
_reflns_number_total 5007
_reflns_threshold_expression F^2^>2\s(F^2^)
_cod_data_source_file wm2325.cif
_cod_data_source_block I
_cod_original_sg_symbol_H-M 'P 21'
_cod_database_code 2226014
_cod_database_fobs_code 2226014

loop_
_symmetry_equiv_pos_site_id
_symmetry_equiv_pos_as_xyz
1 +X,+Y,+Z
2 -X,1/2+Y,-Z

loop_
_atom_site_type_symbol
_atom_site_label
_atom_site_fract_x
_atom_site_fract_y
_atom_site_fract_z
_atom_site_U_iso_or_equiv
_atom_site_adp_type
_atom_site_calc_flag
_atom_site_refinement_flags
_atom_site_occupancy
_atom_site_disorder_assembly
_atom_site_disorder_group
Mo Mo(1) 0.56160(2) 0.35614(4) 0.237407(11) 0.01531(5) Uani d . 1.00 . .
Mo Mo(2) 0.83145(2) 0.39138(4) 0.317580(11) 0.01609(5) Uani d . 1.00 . .
S S(1) 0.77619(7) 0.16995(14) 0.20725(4) 0.02024(13) Uani d . 1.00 . .
S S(2) 0.64491(7) 0.66478(13) 0.31650(4) 0.01814(13) Uani d . 1.00 . .
S S(3) 0.42535(7) 0.67618(13) 0.18011(4) 0.01799(12) Uani d . 1.00 . .
S S(4) 1.05984(8) 0.40575(19) 0.25678(4) 0.02909(17) Uani d . 1.00 . .
O O(1) 0.4563(2) 0.1814(4) 0.29126(11) 0.0214(4) Uani d . 1.00 . .
O O(2) 0.8209(2) 0.1968(4) 0.39132(12) 0.0229(4) Uani d . 1.00 . .
O O(3) 0.1638(2) 0.2314(5) 0.00266(13) 0.0307(5) Uani d . 1.00 . .
O O(4) 0.3678(2) 0.0163(4) -0.00768(12) 0.0238(4) Uani d . 1.00 . .
O O(5) 1.3237(2) 0.8121(4) 0.44041(12) 0.0255(4) Uani d . 1.00 . .
O O(6) 1.1181(2) 1.0185(4) 0.45859(12) 0.0235(4) Uani d . 1.00 . .
N N(1) 0.4930(2) 0.2095(4) 0.12429(12) 0.0163(4) Uani d . 1.00 . .
N N(2) 0.9461(2) 0.6727(4) 0.38715(13) 0.0187(4) Uani d . 1.00 . .
C C(1) 0.3251(3) 0.5388(5) 0.09977(16) 0.0199(5) Uani d . 1.00 . .
C C(2) 0.3400(2) 0.2688(5) 0.10319(14) 0.0169(4) Uani d . 1.00 . .
C C(3) 0.2942(2) 0.1557(5) 0.02689(15) 0.0202(5) Uani d . 1.00 . .
C C(4) 0.1122(3) 0.1453(7) -0.0722(2) 0.0348(7) Uani d . 1.00 . .
C C(5) 1.1683(3) 0.6098(7) 0.31658(16) 0.0275(6) Uani d . 1.00 . .
C C(6) 1.1053(2) 0.6353(5) 0.39573(15) 0.0196(5) Uani d . 1.00 . .
C C(7) 1.1797(2) 0.8438(5) 0.43657(13) 0.0194(5) Uani d . 1.00 . .
C C(8) 1.4106(3) 1.0111(7) 0.46876(18) 0.0307(7) Uani d . 1.00 . .
H H(1) 0.5035 0.0467 0.1253 0.020 Uiso c R 1.00 . .
H H(2) 0.5528 0.2685 0.0875 0.020 Uiso c R 1.00 . .
H H(3) 0.9294 0.8180 0.3643 0.022 Uiso c R 1.00 . .
H H(4) 0.9071 0.6773 0.4351 0.022 Uiso c R 1.00 . .
H H(5) 0.2210 0.5831 0.1017 0.024 Uiso c R 1.00 . .
H H(6) 0.3632 0.5982 0.0508 0.024 Uiso c R 1.00 . .
H H(7) 0.2758 0.2067 0.1439 0.020 Uiso c R 1.00 . .
H H(8) 0.0229 0.2301 -0.0876 0.042 Uiso c R 1.00 . .
H H(9) 0.1869 0.1739 -0.1100 0.042 Uiso c R 1.00 . .
H H(10) 0.0921 -0.0254 -0.0691 0.042 Uiso c R 1.00 . .
H H(11) 1.2694 0.5498 0.3217 0.033 Uiso c R 1.00 . .
H H(12) 1.1712 0.7678 0.2915 0.033 Uiso c R 1.00 . .
H H(13) 1.1244 0.4864 0.4257 0.024 Uiso c R 1.00 . .
H H(14) 1.5112 0.9920 0.4528 0.037 Uiso c R 1.00 . .
H H(15) 1.3707 1.1598 0.4477 0.037 Uiso c R 1.00 . .
H H(16) 1.4085 1.0157 0.5249 0.037 Uiso c R 1.00 . .

loop_
_atom_site_aniso_label
_atom_site_aniso_U_11
_atom_site_aniso_U_22
_atom_site_aniso_U_33
_atom_site_aniso_U_12
_atom_site_aniso_U_13
_atom_site_aniso_U_23
Mo(1) 0.01791(9) 0.01641(12) 0.01172(9) 0.00422(8) 0.00248(6) 0.00076(7)
Mo(2) 0.01801(10) 0.01769(12) 0.01263(9) 0.00569(8) 0.00168(6) 0.00010(7)
S(1) 0.0209(2) 0.0222(3) 0.0177(2) 0.0068(2) 0.0019(2) -0.0043(2)
S(2) 0.0213(2) 0.0178(3) 0.0153(2) 0.0066(2) -0.0001(2) -0.0009(2)
S(3) 0.0215(2) 0.0160(3) 0.0164(2) 0.0027(2) -0.0001(2) 0.0015(2)
S(4) 0.0215(2) 0.0456(5) 0.0204(2) 0.0023(3) 0.0050(2) -0.0127(3)
O(1) 0.0243(9) 0.0227(11) 0.0174(8) 0.0032(8) 0.0043(7) 0.0019(7)
O(2) 0.0259(9) 0.0216(10) 0.0210(8) 0.0082(8) -0.0017(7) 0.0028(7)
O(3) 0.0192(9) 0.0432(15) 0.0296(10) 0.0050(9) -0.0040(7) -0.0126(10)
O(4) 0.0265(9) 0.0281(12) 0.0171(8) 0.0035(8) 0.0029(7) -0.0019(8)
O(5) 0.0188(8) 0.0347(13) 0.0230(9) 0.0061(8) -0.0006(6) -0.0066(8)
O(6) 0.0245(9) 0.0282(12) 0.0175(8) 0.0080(8) -0.0031(7) -0.0018(8)
N(1) 0.0169(9) 0.0182(11) 0.0138(8) 0.0026(8) 0.0022(7) 0.0017(8)
N(2) 0.0194(9) 0.0199(11) 0.0168(9) 0.0038(8) 0.0004(7) 0.0023(8)
C(1) 0.0177(11) 0.0198(13) 0.0222(12) 0.0027(9) -0.0016(9) 0.0005(9)
C(2) 0.0157(10) 0.0189(13) 0.0161(10) 0.0017(9) 0.0016(8) 0.0001(9)
C(3) 0.0189(10) 0.0223(14) 0.0196(11) -0.0022(10) 0.0025(8) 0.0015(9)
C(4) 0.0306(15) 0.042(2) 0.0316(14) -0.0012(14) -0.0089(12) -0.0107(14)
C(5) 0.0210(11) 0.044(2) 0.0180(11) 0.0007(13) 0.0033(9) -0.0086(12)
C(6) 0.0190(10) 0.0223(14) 0.0175(10) 0.0064(10) 0.0004(8) -0.0008(9)
C(7) 0.0203(10) 0.0273(14) 0.0106(8) 0.0049(11) 0.0012(7) 0.0037(9)
C(8) 0.0270(14) 0.041(2) 0.0244(13) -0.0002(13) -0.0024(11) -0.0038(13)

loop_
_atom_type_symbol
_atom_type_description
_atom_type_scat_dispersion_real
_atom_type_scat_dispersion_imag
_atom_type_scat_source
C C 0.003 0.002
;
International Tables for Crystallography
(1992, Vol. C, Tables 4.2.6.8 and 6.1.1.4)
;
H H 0.000 0.000
;
International Tables for Crystallography
(1992, Vol. C, Table 6.1.1.4)
;
Mo Mo -1.683 0.686
;
International Tables for Crystallography
(1992, Vol. C, Tables 4.2.6.8 and 6.1.1.4)
;
N N 0.006 0.003
;
International Tables for Crystallography
(1992, Vol. C, Tables 4.2.6.8 and 6.1.1.4)
;
O O 0.011 0.006
;
International Tables for Crystallography
(1992, Vol. C, Tables 4.2.6.8 and 6.1.1.4)
;
S S 0.125 0.123
;
International Tables for Crystallography
(1992, Vol. C, Tables 4.2.6.8 and 6.1.1.4)
;

loop_
_geom_angle_atom_site_label_1
_geom_angle_atom_site_label_2
_geom_angle_atom_site_label_3
_geom_angle_site_symmetry_1
_geom_angle_site_symmetry_2
_geom_angle_site_symmetry_3
_geom_angle
_geom_angle_publ_flag
Mo(2) Mo(1) S(1) . . . 53.049(18) no
Mo(2) Mo(1) S(2) . . . 52.068(17) no
Mo(2) Mo(1) S(3) . . . 126.612(19) no
Mo(2) Mo(1) O(1) . . . 106.05(6) no
Mo(2) Mo(1) N(1) . . . 133.81(5) no
S(1) Mo(1) S(2) . . . 101.77(2) no
S(1) Mo(1) S(3) . . . 133.33(2) no
S(1) Mo(1) O(1) . . . 111.82(7) no
S(1) Mo(1) N(1) . . . 81.45(6) no
S(2) Mo(1) S(3) . . . 81.17(2) no
S(2) Mo(1) O(1) . . . 106.77(7) no
S(2) Mo(1) N(1) . . . 152.22(6) no
S(3) Mo(1) O(1) . . . 111.63(7) no
S(3) Mo(1) N(1) . . . 77.05(6) no
O(1) Mo(1) N(1) . . . 97.23(9) no
Mo(1) Mo(2) S(1) . . . 52.177(17) no
Mo(1) Mo(2) S(2) . . . 53.005(18) no
Mo(1) Mo(2) S(4) . . . 123.814(18) no
Mo(1) Mo(2) O(2) . . . 105.19(7) no
Mo(1) Mo(2) N(2) . . . 135.42(6) no
S(1) Mo(2) S(2) . . . 101.83(2) no
S(1) Mo(2) S(4) . . . 79.91(2) no
S(1) Mo(2) O(2) . . . 105.39(7) no
S(1) Mo(2) N(2) . . . 155.64(6) no
S(2) Mo(2) S(4) . . . 129.80(3) no
S(2) Mo(2) O(2) . . . 112.22(7) no
S(2) Mo(2) N(2) . . . 82.64(6) no
S(4) Mo(2) O(2) . . . 115.52(7) no
S(4) Mo(2) N(2) . . . 79.03(6) no
O(2) Mo(2) N(2) . . . 94.67(9) no
Mo(1) S(1) Mo(2) . . . 74.77(2) no
Mo(1) S(2) Mo(2) . . . 74.93(2) no
Mo(1) S(3) C(1) . . . 104.40(10) no
Mo(2) S(4) C(5) . . . 103.96(9) no
C(3) O(3) C(4) . . . 116.4(2) no
C(7) O(5) C(8) . . . 116.6(2) no
Mo(1) N(1) C(2) . . . 112.43(15) no
Mo(2) N(2) C(6) . . . 113.75(18) no
S(3) C(1) C(2) . . . 110.37(18) no
N(1) C(2) C(1) . . . 108.5(2) no
N(1) C(2) C(3) . . . 111.0(2) no
C(1) C(2) C(3) . . . 111.0(2) no
O(3) C(3) O(4) . . . 124.2(2) no
O(3) C(3) C(2) . . . 111.6(2) no
O(4) C(3) C(2) . . . 124.2(2) no
S(4) C(5) C(6) . . . 111.2(2) no
N(2) C(6) C(5) . . . 108.9(2) no
N(2) C(6) C(7) . . . 111.5(2) no
C(5) C(6) C(7) . . . 108.6(2) no
O(5) C(7) O(6) . . . 124.7(2) no
O(5) C(7) C(6) . . . 110.6(2) no
O(6) C(7) C(6) . . . 124.6(2) no
Mo(1) N(1) H(1) . . . 109.1 no
Mo(1) N(1) H(2) . . . 109.1 no
C(2) N(1) H(1) . . . 109.1 no
C(2) N(1) H(2) . . . 109.2 no
H(1) N(1) H(2) . . . 107.9 no
Mo(2) N(2) H(3) . . . 108.8 no
Mo(2) N(2) H(4) . . . 108.8 no
C(6) N(2) H(3) . . . 108.8 no
C(6) N(2) H(4) . . . 108.8 no
H(3) N(2) H(4) . . . 107.7 no
S(3) C(1) H(5) . . . 109.6 no
S(3) C(1) H(6) . . . 109.6 no
C(2) C(1) H(5) . . . 109.6 no
C(2) C(1) H(6) . . . 109.6 no
H(5) C(1) H(6) . . . 108.1 no
N(1) C(2) H(7) . . . 108.7 no
C(1) C(2) H(7) . . . 108.7 no
C(3) C(2) H(7) . . . 108.7 no
O(3) C(4) H(8) . . . 109.4 no
O(3) C(4) H(9) . . . 109.4 no
O(3) C(4) H(10) . . . 109.4 no
H(8) C(4) H(9) . . . 109.5 no
H(8) C(4) H(10) . . . 109.5 no
H(9) C(4) H(10) . . . 109.6 no
S(4) C(5) H(11) . . . 109.4 no
S(4) C(5) H(12) . . . 109.4 no
C(6) C(5) H(11) . . . 109.4 no
C(6) C(5) H(12) . . . 109.4 no
H(11) C(5) H(12) . . . 108.0 no
N(2) C(6) H(13) . . . 109.3 no
C(5) C(6) H(13) . . . 109.2 no
C(7) C(6) H(13) . . . 109.3 no
O(5) C(8) H(14) . . . 109.4 no
O(5) C(8) H(15) . . . 109.5 no
O(5) C(8) H(16) . . . 109.5 no
H(14) C(8) H(15) . . . 109.5 no
H(14) C(8) H(16) . . . 109.4 no
H(15) C(8) H(16) . . . 109.5 no

loop_
_geom_bond_atom_site_label_1
_geom_bond_atom_site_label_2
_geom_bond_site_symmetry_1
_geom_bond_site_symmetry_2
_geom_bond_distance
_geom_bond_publ_flag
Mo(1) Mo(2) . . 2.8191(2) no
Mo(1) S(1) . . 2.3079(7) no
Mo(1) S(2) . . 2.3319(7) no
Mo(1) S(3) . . 2.3941(7) no
Mo(1) O(1) . . 1.685(2) no
Mo(1) N(1) . . 2.213(2) no
Mo(2) S(1) . . 2.3349(7) no
Mo(2) S(2) . . 2.3028(7) no
Mo(2) S(4) . . 2.3814(7) no
Mo(2) O(2) . . 1.693(2) no
Mo(2) N(2) . . 2.238(2) no
S(3) C(1) . . 1.826(2) no
S(4) C(5) . . 1.827(3) no
O(3) C(3) . . 1.330(3) no
O(3) C(4) . . 1.458(4) no
O(4) C(3) . . 1.208(3) no
O(5) C(7) . . 1.336(3) no
O(5) C(8) . . 1.453(4) no
O(6) C(7) . . 1.202(3) no
N(1) C(2) . . 1.482(3) no
N(2) C(6) . . 1.482(3) no
C(1) C(2) . . 1.525(4) no
C(2) C(3) . . 1.523(3) no
C(5) C(6) . . 1.519(3) no
C(6) C(7) . . 1.524(4) no
N(1) H(1) . . 0.920 no
N(1) H(2) . . 0.920 no
N(2) H(3) . . 0.920 no
N(2) H(4) . . 0.920 no
C(1) H(5) . . 0.990 no
C(1) H(6) . . 0.990 no
C(2) H(7) . . 1.000 no
C(4) H(8) . . 0.980 no
C(4) H(9) . . 0.979 no
C(4) H(10) . . 0.979 no
C(5) H(11) . . 0.990 no
C(5) H(12) . . 0.991 no
C(6) H(13) . . 1.000 no
C(8) H(14) . . 0.980 no
C(8) H(15) . . 0.980 no
C(8) H(16) . . 0.980 no

loop_
_geom_contact_atom_site_label_1
_geom_contact_atom_site_label_2
_geom_contact_distance
_geom_contact_site_symmetry_1
_geom_contact_site_symmetry_2
_geom_contact_publ_flag
S(2) O(1) 3.405(2) . 1_565 no
S(3) O(1) 3.445(2) . 1_565 no
S(3) N(1) 3.218(2) . 1_565 no
S(3) C(5) 3.423(2) . 1_455 no
O(1) S(2) 3.405(2) . 1_545 no
O(1) S(3) 3.445(2) . 1_545 no
O(1) O(5) 3.570(3) . 1_445 no
O(1) C(8) 3.278(3) . 1_445 no
O(2) O(5) 3.321(3) . 2_746 no
O(2) O(6) 3.108(3) . 1_545 no
O(2) O(6) 3.217(3) . 2_746 no
O(2) N(2) 3.165(3) . 1_545 no
O(2) C(7) 3.113(3) . 2_746 no
O(4) N(1) 2.984(3) . 2_645 no
O(4) C(1) 3.304(3) . 1_545 no
O(4) C(1) 3.292(3) . 2_645 no
O(4) C(2) 3.492(3) . 2_645 no
O(5) O(1) 3.570(3) . 1_665 no
O(5) O(2) 3.321(3) . 2_756 no
O(5) C(8) 3.334(4) . 2_846 no
O(6) O(2) 3.108(3) . 1_565 no
O(6) O(2) 3.217(3) . 2_756 no
O(6) N(2) 2.903(3) . 2_756 no
O(6) C(6) 3.377(3) . 2_756 no
N(1) S(3) 3.218(2) . 1_545 no
N(1) O(4) 2.984(3) . 2_655 no
N(2) O(2) 3.165(3) . 1_565 no
N(2) O(6) 2.903(3) . 2_746 no
C(1) O(4) 3.304(3) . 1_565 no
C(1) O(4) 3.292(3) . 2_655 no
C(2) O(4) 3.492(3) . 2_655 no
C(5) S(3) 3.423(2) . 1_655 no
C(6) O(6) 3.377(3) . 2_746 no
C(7) O(2) 3.113(3) . 2_756 no
C(8) O(1) 3.278(3) . 1_665 no
C(8) O(5) 3.334(4) . 2_856 no
C(8) C(8) 3.419(5) . 2_846 no
C(8) C(8) 3.419(5) . 2_856 no
Mo(1) H(11) 3.286 . 1_455 no
Mo(2) H(3) 3.438 . 1_545 no
S(1) H(9) 3.286 . 2_645 no
S(1) H(9) 3.324 . 2_655 no
S(1) H(10) 3.221 . 2_655 no
S(2) H(11) 3.517 . 1_455 no
S(2) H(14) 3.273 . 1_455 no
S(2) H(16) 2.945 . 2_746 no
S(3) H(1) 2.410 . 1_565 no
S(3) H(7) 3.337 . 1_565 no
S(3) H(11) 2.977 . 1_455 no
S(3) H(12) 3.125 . 1_455 no
S(4) H(5) 3.277 . 1_655 no
S(4) H(7) 3.049 . 1_655 no
S(4) H(8) 3.533 . 2_655 no
S(4) H(10) 3.543 . 2_655 no
O(1) H(11) 2.753 . 1_455 no
O(1) H(12) 3.504 . 1_445 no
O(1) H(14) 3.039 . 1_445 no
O(1) H(15) 2.864 . 1_445 no
O(2) H(3) 2.404 . 1_545 no
O(2) H(4) 3.115 . 1_545 no
O(2) H(13) 3.426 . 2_746 no
O(2) H(14) 3.280 . 1_445 no
O(2) H(16) 3.158 . 2_746 no
O(3) H(10) 2.985 . 2_555 no
O(4) H(1) 3.566 . 2_645 no
O(4) H(2) 2.114 . 2_645 no
O(4) H(5) 3.397 . 1_545 no
O(4) H(6) 2.563 . 1_545 no
O(4) H(6) 2.647 . 2_645 no
O(5) H(14) 2.974 . 2_846 no
O(5) H(15) 3.480 . 2_846 no
O(5) H(16) 3.020 . 2_846 no
O(6) H(3) 3.556 . 2_756 no
O(6) H(4) 2.077 . 2_756 no
O(6) H(13) 2.693 . 1_565 no
O(6) H(13) 3.056 . 2_756 no
N(1) H(6) 3.421 . 2_645 no
C(1) H(1) 3.317 . 1_565 no
C(1) H(8) 3.376 . 2_555 no
C(3) H(2) 3.295 . 2_645 no
C(3) H(5) 3.545 . 1_545 no
C(3) H(6) 3.223 . 1_545 no
C(3) H(6) 3.481 . 2_645 no
C(4) H(5) 3.112 . 2_545 no
C(7) H(4) 3.044 . 2_756 no
C(8) H(4) 3.536 . 2_756 no
C(8) H(14) 3.294 . 2_846 no
C(8) H(14) 3.105 . 2_856 no
C(8) H(15) 3.146 . 2_846 no
C(8) H(16) 3.245 . 2_846 no
C(8) H(16) 3.289 . 2_856 no
H(1) S(3) 2.410 . 1_545 no
H(1) O(4) 3.566 . 2_655 no
H(1) C(1) 3.317 . 1_545 no
H(1) H(6) 3.100 . 1_545 no
H(1) H(6) 3.352 . 2_645 no
H(1) H(9) 3.552 . 2_645 no
H(2) O(4) 2.114 . 2_655 no
H(2) C(3) 3.295 . 2_655 no
H(2) H(6) 2.727 . 2_645 no
H(2) H(9) 3.320 . 2_655 no
H(2) H(10) 3.488 . 2_655 no
H(3) Mo(2) 3.438 . 1_565 no
H(3) O(2) 2.404 . 1_565 no
H(3) O(6) 3.556 . 2_746 no
H(4) O(2) 3.115 . 1_565 no
H(4) O(6) 2.077 . 2_746 no
H(4) C(7) 3.044 . 2_746 no
H(4) C(8) 3.536 . 2_746 no
H(4) H(13) 3.006 . 2_756 no
H(4) H(15) 3.319 . 2_746 no
H(4) H(16) 3.139 . 2_746 no
H(5) S(4) 3.277 . 1_455 no
H(5) O(4) 3.397 . 1_565 no
H(5) C(3) 3.545 . 1_565 no
H(5) C(4) 3.112 . 2_555 no
H(5) H(8) 2.396 . 2_555 no
H(5) H(10) 2.982 . 2_555 no
H(5) H(12) 3.512 . 1_455 no
H(6) O(4) 2.563 . 1_565 no
H(6) O(4) 2.647 . 2_655 no
H(6) N(1) 3.421 . 2_655 no
H(6) C(3) 3.223 . 1_565 no
H(6) C(3) 3.481 . 2_655 no
H(6) H(1) 3.100 . 1_565 no
H(6) H(1) 3.352 . 2_655 no
H(6) H(2) 2.727 . 2_655 no
H(7) S(3) 3.337 . 1_545 no
H(7) S(4) 3.049 . 1_455 no
H(8) S(4) 3.533 . 2_645 no
H(8) C(1) 3.376 . 2_545 no
H(8) H(5) 2.396 . 2_545 no
H(8) H(10) 3.261 . 2_555 no
H(9) S(1) 3.324 . 2_645 no
H(9) S(1) 3.286 . 2_655 no
H(9) H(1) 3.552 . 2_655 no
H(9) H(2) 3.320 . 2_645 no
H(10) S(1) 3.221 . 2_645 no
H(10) S(4) 3.543 . 2_645 no
H(10) O(3) 2.985 . 2_545 no
H(10) H(2) 3.488 . 2_645 no
H(10) H(5) 2.982 . 2_545 no
H(10) H(8) 3.261 . 2_545 no
H(11) Mo(1) 3.286 . 1_655 no
H(11) S(2) 3.517 . 1_655 no
H(11) S(3) 2.977 . 1_655 no
H(11) O(1) 2.753 . 1_655 no
H(11) H(15) 3.222 . 1_545 no
H(12) S(3) 3.125 . 1_655 no
H(12) O(1) 3.504 . 1_665 no
H(12) H(5) 3.512 . 1_655 no
H(13) O(2) 3.426 . 2_756 no
H(13) O(6) 2.693 . 1_545 no
H(13) O(6) 3.056 . 2_746 no
H(13) H(4) 3.006 . 2_746 no
H(13) H(15) 2.932 . 1_545 no
H(14) S(2) 3.273 . 1_655 no
H(14) O(1) 3.039 . 1_665 no
H(14) O(2) 3.280 . 1_665 no
H(14) O(5) 2.974 . 2_856 no
H(14) C(8) 3.105 . 2_846 no
H(14) C(8) 3.294 . 2_856 no
H(14) H(14) 3.267 . 2_846 no
H(14) H(14) 3.267 . 2_856 no
H(14) H(15) 2.751 . 2_846 no
H(14) H(16) 2.802 . 2_846 no
H(14) H(16) 3.057 . 2_856 no
H(15) O(1) 2.864 . 1_665 no
H(15) O(5) 3.480 . 2_856 no
H(15) C(8) 3.146 . 2_856 no
H(15) H(4) 3.319 . 2_756 no
H(15) H(11) 3.222 . 1_565 no
H(15) H(13) 2.932 . 1_565 no
H(15) H(14) 2.751 . 2_856 no
H(15) H(16) 2.881 . 2_856 no
H(16) S(2) 2.945 . 2_756 no
H(16) O(2) 3.158 . 2_756 no
H(16) O(5) 3.020 . 2_856 no
H(16) C(8) 3.289 . 2_846 no
H(16) C(8) 3.245 . 2_856 no
H(16) H(4) 3.139 . 2_756 no
H(16) H(14) 3.057 . 2_846 no
H(16) H(14) 2.802 . 2_856 no
H(16) H(15) 2.881 . 2_846 no
H(16) H(16) 3.402 . 2_846 no
H(16) H(16) 3.402 . 2_856 no

loop_
_geom_hbond_atom_site_label_D
_geom_hbond_atom_site_label_H
_geom_hbond_atom_site_label_A
_geom_hbond_site_symmetry_D
_geom_hbond_site_symmetry_H
_geom_hbond_site_symmetry_A
_geom_hbond_distance_DH
_geom_hbond_distance_HA
_geom_hbond_distance_DA
_geom_hbond_angle_DHA
_geom_hbond_publ_flag
N(1) H(2) O(4) . . 2_655 0.920 2.114 2.984(3) 157.3 no
N(2) H(3) O(2) . . 1_565 0.920 2.404 3.165(3) 140.1 no
N(2) H(4) O(6) . . 2_746 0.920 2.077 2.903(3) 148.9 no
